data_4119323
loop_
_publ_author_name
'Liam P. Spencer'
'Ping Yang'
'Stefan G. Minasian'
'Robert E. Jilek'
'Enrique R. Batista'
'Kevin S. Boland'
'James M. Boncella'
'Steven D. Conradson'
'David L. Clark'
'Trevor W. Hayton'
'Stosh A. Kozimor'
'Richard L. Martin'
'Molly M. MacInnes'
'Angela C. Olson'
'Brian L. Scott'
'David K. Shuh'
'Marianne P. Wilkerson'

_publ_section_title
;
 Tetrahalide Complexes of the [U(NR)2]2+ Ion: Synthesis, Theory, and
 Chlorine K-Edge X-ray Absorption Spectroscopy
;
_journal_name_full 'Journal of the American Chemical Society'
_journal_page_first 2279
_journal_page_last 2290
_journal_paper_doi 10.1021/ja310575j
_journal_volume 135
_journal_year 2013
_chemical_formula_sum 'C24 H58 Br4 N4 U'
_chemical_formula_weight 960.41
_chemical_name_systematic
; 
 ? 
;
_space_group_IT_number 61
_symmetry_cell_setting orthorhombic
_symmetry_space_group_name_Hall '-P 2ac 2ab'
_symmetry_space_group_name_H-M 'P b c a'
_atom_sites_solution_hydrogens geom
_atom_sites_solution_primary direct
_atom_sites_solution_secondary difmap
_audit_creation_method SHELXL-97
_cell_angle_alpha 90.00
_cell_angle_beta 90.00
_cell_angle_gamma 90.00
_cell_formula_units_Z 4
_cell_length_a 14.9027(12)
_cell_length_b 11.4929(9)
_cell_length_c 19.6962(16)
_cell_measurement_temperature 140(1)
_cell_volume 3373.5(5)
_computing_cell_refinement 'SAINT+, v. 7.06 (Bruker AXS, 2001)'
_computing_data_collection 'APEX II, v. 1.08 (Bruker AXS, 2003)'
_computing_data_reduction 'SAINT+, v. 7.06 (Bruker AXS, 2001)'
_computing_molecular_graphics 'SHELXTL, v. 6.10, (Bruker AXS, 2000)'
_computing_publication_material 'SHELXTL, v. 6.10, (Bruker AXS, 2000)'
_computing_structure_refinement 'SHELXL-97 (Sheldrick, 1997)'
_computing_structure_solution 'SHELXS-97 (Sheldrick, 1990)'
_diffrn_ambient_temperature 140(1)
_diffrn_measured_fraction_theta_full 1.000
_diffrn_measured_fraction_theta_max 0.961
_diffrn_measurement_device_type 'Bruker D8 with APEXII CCD'
_diffrn_measurement_method '\w scans'
_diffrn_radiation_monochromator graphite
_diffrn_radiation_source 'fine-focus sealed tube'
_diffrn_radiation_type MoK\a
_diffrn_radiation_wavelength 0.71073
_diffrn_reflns_av_R_equivalents 0.0646
_diffrn_reflns_av_sigmaI/netI 0.0390
_diffrn_reflns_limit_h_max 19
_diffrn_reflns_limit_h_min -19
_diffrn_reflns_limit_k_max 15
_diffrn_reflns_limit_k_min -15
_diffrn_reflns_limit_l_max 25
_diffrn_reflns_limit_l_min -25
_diffrn_reflns_number 36055
_diffrn_reflns_theta_full 25.00
_diffrn_reflns_theta_max 28.49
_diffrn_reflns_theta_min 2.07
_diffrn_standards_decay_% 0
_diffrn_standards_interval_count 0
_diffrn_standards_interval_time 0
_diffrn_standards_number 0
_exptl_absorpt_coefficient_mu 9.568
_exptl_absorpt_correction_T_max 0.5975
_exptl_absorpt_correction_T_min 0.2506
_exptl_absorpt_correction_type multi-scan
_exptl_absorpt_process_details 'SADABS 2.03 (Sheldrick, 2001)'
_exptl_crystal_colour orange
_exptl_crystal_density_diffrn 1.891
_exptl_crystal_description 'rectangular slab'
_exptl_crystal_F_000 1848
_exptl_crystal_size_max 0.20
_exptl_crystal_size_mid 0.10
_exptl_crystal_size_min 0.06
_refine_diff_density_max 1.823
_refine_diff_density_min -1.546
_refine_diff_density_rms 0.173
_refine_ls_extinction_method none
_refine_ls_goodness_of_fit_ref 1.263
_refine_ls_hydrogen_treatment constr
_refine_ls_matrix_type full
_refine_ls_number_parameters 158
_refine_ls_number_reflns 4107
_refine_ls_number_restraints 0
_refine_ls_restrained_S_all 1.263
_refine_ls_R_factor_all 0.0561
_refine_ls_R_factor_gt 0.0332
_refine_ls_shift/su_max 0.000
_refine_ls_shift/su_mean 0.000
_refine_ls_structure_factor_coef Fsqd
_refine_ls_weighting_details 'calc w=1/[\s^2^(Fo^2^)+(0.0374P)^2^+0.0000P] where P=(Fo^2^+2Fc^2^)/3'
_refine_ls_weighting_scheme calc
_refine_ls_wR_factor_gt 0.0837
_refine_ls_wR_factor_ref 0.0903
_reflns_number_gt 3000
_reflns_number_total 4107
_reflns_threshold_expression >2sigma(I)
_cod_data_source_file ja310575j_si_002_6.cif
_cod_data_source_block apx949a
_cod_database_code 4119323

loop_
_symmetry_equiv_pos_as_xyz
'x, y, z'
'-x+1/2, -y, z+1/2'
'-x, y+1/2, -z+1/2'
'x+1/2, -y+1/2, -z'
'-x, -y, -z'
'x-1/2, y, -z-1/2'
'x, -y-1/2, z-1/2'
'-x-1/2, y-1/2, z'

loop_
_atom_site_label
_atom_site_type_symbol
_atom_site_fract_x
_atom_site_fract_y
_atom_site_fract_z
_atom_site_U_iso_or_equiv
_atom_site_adp_type
_atom_site_occupancy
_atom_site_symmetry_multiplicity
_atom_site_calc_flag
_atom_site_refinement_flags
U1 U 0.0000 0.5000 0.0000 0.01331(8) Uani 1 2 d S
Br2 Br -0.09584(4) 0.41379(4) 0.11720(3) 0.02620(14) Uani 1 1 d .
Br1 Br 0.04768(4) 0.70099(4) 0.07682(3) 0.02868(15) Uani 1 1 d .
N1 N 0.1039(3) 0.4282(3) 0.0256(2) 0.0164(9) Uani 1 1 d .
N2 N 0.9413(3) 0.0140(3) 0.1887(2) 0.0196(10) Uani 1 1 d .
C1 C 0.1938(3) 0.3754(4) 0.0332(2) 0.0152(10) Uani 1 1 d .
C2 C 0.1952(4) 0.3053(5) 0.0980(3) 0.0316(14) Uani 1 1 d .
H2A H 0.1811 0.3549 0.1357 0.047 Uiso 1 1 calc R
H2B H 0.2539 0.2724 0.1044 0.047 Uiso 1 1 calc R
H2C H 0.1517 0.2439 0.0951 0.047 Uiso 1 1 calc R
C3 C 0.2626(4) 0.4724(4) 0.0364(4) 0.0332(15) Uani 1 1 d .
H3A H 0.2585 0.5190 -0.0039 0.050 Uiso 1 1 calc R
H3B H 0.3217 0.4395 0.0396 0.050 Uiso 1 1 calc R
H3C H 0.2512 0.5200 0.0755 0.050 Uiso 1 1 calc R
C4 C 0.2127(4) 0.2993(5) -0.0283(3) 0.0272(12) Uani 1 1 d .
H4A H 0.1678 0.2397 -0.0314 0.041 Uiso 1 1 calc R
H4B H 0.2708 0.2641 -0.0236 0.041 Uiso 1 1 calc R
H4C H 0.2115 0.3462 -0.0686 0.041 Uiso 1 1 calc R
C5 C 0.8692(4) -0.0630(5) 0.1590(3) 0.0329(14) Uani 1 1 d .
H5A H 0.8152 -0.0171 0.1533 0.039 Uiso 1 1 calc R
H5B H 0.8884 -0.0881 0.1143 0.039 Uiso 1 1 calc R
C6 C 0.8465(4) -0.1694(5) 0.2004(3) 0.0439(17) Uani 1 1 d .
H6A H 0.8986 -0.2181 0.2042 0.066 Uiso 1 1 calc R
H6B H 0.7991 -0.2117 0.1786 0.066 Uiso 1 1 calc R
H6C H 0.8274 -0.1459 0.2449 0.066 Uiso 1 1 calc R
C7 C 0.9175(4) 0.0574(5) 0.2591(3) 0.0276(13) Uani 1 1 d .
H7A H 0.9096 -0.0093 0.2887 0.033 Uiso 1 1 calc R
H7B H 0.9675 0.1024 0.2765 0.033 Uiso 1 1 calc R
C8 C 0.8338(4) 0.1314(6) 0.2624(3) 0.0423(17) Uani 1 1 d .
H8A H 0.8401 0.1967 0.2324 0.063 Uiso 1 1 calc R
H8B H 0.8253 0.1587 0.3080 0.063 Uiso 1 1 calc R
H8C H 0.7829 0.0857 0.2488 0.063 Uiso 1 1 calc R
C9 C 1.0282(4) -0.0556(5) 0.1940(3) 0.0272(13) Uani 1 1 d .
H9A H 1.0207 -0.1139 0.2292 0.033 Uiso 1 1 calc R
H9B H 1.0373 -0.0964 0.1514 0.033 Uiso 1 1 calc R
C10 C 1.1117(4) 0.0135(5) 0.2095(3) 0.0348(15) Uani 1 1 d .
H10A H 1.1206 0.0711 0.1749 0.052 Uiso 1 1 calc R
H10B H 1.1625 -0.0378 0.2108 0.052 Uiso 1 1 calc R
H10C H 1.1052 0.0512 0.2527 0.052 Uiso 1 1 calc R
C11 C 0.9535(4) 0.1175(4) 0.1419(3) 0.0259(12) Uani 1 1 d .
H11A H 0.8963 0.1572 0.1378 0.031 Uiso 1 1 calc R
H11B H 0.9952 0.1712 0.1631 0.031 Uiso 1 1 calc R
C12 C 0.9873(4) 0.0903(6) 0.0715(3) 0.0353(15) Uani 1 1 d .
H12A H 1.0454 0.0546 0.0745 0.053 Uiso 1 1 calc R
H12B H 0.9917 0.1610 0.0458 0.053 Uiso 1 1 calc R
H12C H 0.9463 0.0381 0.0494 0.053 Uiso 1 1 calc R

loop_
_atom_site_aniso_label
_atom_site_aniso_U_11
_atom_site_aniso_U_22
_atom_site_aniso_U_33
_atom_site_aniso_U_23
_atom_site_aniso_U_13
_atom_site_aniso_U_12
U1 0.01325(14) 0.01326(14) 0.01342(14) -0.00068(10) -0.00281(10) 0.00204(10)
Br2 0.0320(3) 0.0254(3) 0.0212(3) 0.0026(2) -0.0002(2) -0.0040(2)
Br1 0.0332(3) 0.0240(3) 0.0289(3) -0.0036(2) -0.0025(3) -0.0026(2)
N1 0.018(2) 0.018(2) 0.013(2) -0.0036(17) -0.0011(18) 0.0007(18)
N2 0.023(2) 0.016(2) 0.019(2) 0.0004(17) 0.002(2) 0.0026(17)
C1 0.014(2) 0.016(2) 0.016(3) 0.003(2) -0.004(2) 0.0006(19)
C2 0.029(3) 0.040(3) 0.026(3) 0.010(3) 0.002(2) 0.015(3)
C3 0.022(3) 0.024(3) 0.054(4) -0.005(3) -0.002(3) -0.003(2)
C4 0.024(3) 0.030(3) 0.027(3) -0.004(3) -0.002(2) 0.011(2)
C5 0.037(3) 0.040(4) 0.021(3) -0.009(3) -0.002(3) -0.011(3)
C6 0.052(4) 0.043(4) 0.038(4) -0.007(3) 0.004(3) -0.025(3)
C7 0.032(3) 0.033(3) 0.017(3) -0.005(2) 0.006(2) -0.003(3)
C8 0.026(3) 0.067(4) 0.034(4) -0.015(3) 0.004(3) 0.011(3)
C9 0.030(3) 0.027(3) 0.025(3) 0.007(2) 0.004(3) 0.012(2)
C10 0.023(3) 0.044(4) 0.037(4) 0.009(3) 0.000(3) 0.006(3)
C11 0.028(3) 0.023(3) 0.027(3) 0.005(2) 0.000(3) 0.006(2)
C12 0.035(3) 0.043(4) 0.028(3) 0.007(3) 0.004(3) 0.008(3)

loop_
_atom_type_symbol
_atom_type_description
_atom_type_scat_dispersion_real
_atom_type_scat_dispersion_imag
_atom_type_scat_source
C C 0.0033 0.0016 'International Tables Vol C Tables 4.2.6.8 and 6.1.1.4'
H H 0.0000 0.0000 'International Tables Vol C Tables 4.2.6.8 and 6.1.1.4'
N N 0.0061 0.0033 'International Tables Vol C Tables 4.2.6.8 and 6.1.1.4'
Br Br -0.2901 2.4595 'International Tables Vol C Tables 4.2.6.8 and 6.1.1.4'
U U -9.6767 9.6646 'International Tables Vol C Tables 4.2.6.8 and 6.1.1.4'

loop_
_geom_angle_atom_site_label_1
_geom_angle_atom_site_label_2
_geom_angle_atom_site_label_3
_geom_angle
_geom_angle_site_symmetry_1
_geom_angle_site_symmetry_3
N1 U1 N1 180.0 5_565 .
N1 U1 Br1 89.53(12) 5_565 .
N1 U1 Br1 90.47(12) . .
N1 U1 Br1 90.47(12) 5_565 5_565
N1 U1 Br1 89.53(12) . 5_565
Br1 U1 Br1 180.0 . 5_565
N1 U1 Br2 92.49(13) 5_565 5_565
N1 U1 Br2 87.51(13) . 5_565
Br1 U1 Br2 91.314(16) . 5_565
Br1 U1 Br2 88.685(16) 5_565 5_565
N1 U1 Br2 87.51(13) 5_565 .
N1 U1 Br2 92.49(13) . .
Br1 U1 Br2 88.686(16) . .
Br1 U1 Br2 91.315(16) 5_565 .
Br2 U1 Br2 180.0 5_565 .
C1 N1 U1 169.1(3) . .
C5 N2 C7 112.4(4) . .
C5 N2 C11 108.1(4) . .
C7 N2 C11 109.0(4) . .
C5 N2 C9 108.8(4) . .
C7 N2 C9 107.9(4) . .
C11 N2 C9 110.5(4) . .
N1 C1 C2 108.5(4) . .
N1 C1 C3 108.4(4) . .
C2 C1 C3 110.4(5) . .
N1 C1 C4 108.9(4) . .
C2 C1 C4 111.3(4) . .
C3 C1 C4 109.3(4) . .
C6 C5 N2 115.2(5) . .
C8 C7 N2 114.7(5) . .
C10 C9 N2 116.0(4) . .
C12 C11 N2 115.9(4) . .

loop_
_geom_bond_atom_site_label_1
_geom_bond_atom_site_label_2
_geom_bond_distance
_geom_bond_site_symmetry_2
U1 N1 1.825(4) 5_565
U1 N1 1.825(4) .
U1 Br1 2.8513(5) .
U1 Br1 2.8514(5) 5_565
U1 Br2 2.8897(5) 5_565
U1 Br2 2.8898(5) .
N1 C1 1.480(6) .
N2 C5 1.509(7) .
N2 C7 1.515(6) .
N2 C11 1.516(6) .
N2 C9 1.526(7) .
C1 C2 1.510(6) .
C1 C3 1.516(7) .
C1 C4 1.519(7) .
C5 C6 1.508(8) .
C7 C8 1.511(8) .
C9 C10 1.508(8) .
C11 C12 1.507(7) .
